data_4309175
loop_
_publ_author_name
'Md. Badruz Zaman'
'Konstantin Udachin'
'John A. Ripmeester'
'Mark D. Smith'
'Hans-Conrad zur Loye'

_publ_section_title
;
Synthesis and Characterization of Diverse Coordination Polymers. Linear and
Zigzag Chains Involving Their Structural Transformation via Intermolecular
Hydrogen-Bonded, Interpenetrating Ladders Polycatenane, and
Noninterpenetrating Square Grid from Long, Rigid N,N'-Bidentate Ligands:
1,4-Bis[(x-pyridyl)ethynyl]benzene (x= 3 and 4)
;
_journal_name_full 'Inorganic Chemistry'
_journal_page_first 5047
_journal_page_last 5059
_journal_paper_doi 10.1021/ic050080d
_journal_volume 44
_journal_year 2005
_chemical_formula_sum 'C40 H24 Cu N6 O6'
_chemical_formula_weight 748.19
_chemical_name_systematic
; 
 ? 
;
_space_group_IT_number 2
_symmetry_cell_setting triclinic
_symmetry_space_group_name_Hall '-P 1'
_symmetry_space_group_name_H-M 'P -1'
_atom_sites_solution_hydrogens geom
_atom_sites_solution_primary direct
_atom_sites_solution_secondary difmap
_audit_creation_method SHELXL-97
_cell_angle_alpha 107.9910(10)
_cell_angle_beta 97.1090(10)
_cell_angle_gamma 115.5420(10)
_cell_formula_units_Z 1
_cell_length_a 8.7280(5)
_cell_length_b 10.0176(6)
_cell_length_c 11.8926(7)
_cell_measurement_temperature 173(2)
_cell_volume 851.39(9)
_computing_structure_refinement 'SHELXL-97 (Sheldrick, 1997)'
_computing_structure_solution 'SHELXS-97 (Sheldrick, 1990)'
_diffrn_ambient_temperature 173(2)
_diffrn_measured_fraction_theta_full 0.990
_diffrn_measured_fraction_theta_max 0.990
_diffrn_radiation_monochromator graphite
_diffrn_radiation_source 'fine-focus sealed tube'
_diffrn_radiation_type MoK\a
_diffrn_radiation_wavelength 0.71070
_diffrn_reflns_av_R_equivalents 0.0214
_diffrn_reflns_av_sigmaI/netI 0.0297
_diffrn_reflns_limit_h_max 11
_diffrn_reflns_limit_h_min -11
_diffrn_reflns_limit_k_max 13
_diffrn_reflns_limit_k_min -13
_diffrn_reflns_limit_l_max 15
_diffrn_reflns_limit_l_min -16
_diffrn_reflns_number 10131
_diffrn_reflns_theta_full 28.73
_diffrn_reflns_theta_max 28.73
_diffrn_reflns_theta_min 1.89
_exptl_absorpt_coefficient_mu 0.701
_exptl_absorpt_correction_type empirical
_exptl_absorpt_process_details sadabs
_exptl_crystal_density_diffrn 1.459
_exptl_crystal_density_method 'not measured'
_exptl_crystal_F_000 383
_exptl_crystal_size_max 0.4
_exptl_crystal_size_mid 0.35
_exptl_crystal_size_min 0.2
_refine_diff_density_max 0.333
_refine_diff_density_min -0.300
_refine_diff_density_rms 0.051
_refine_ls_extinction_method none
_refine_ls_goodness_of_fit_ref 1.037
_refine_ls_hydrogen_treatment mixed
_refine_ls_matrix_type full
_refine_ls_number_parameters 241
_refine_ls_number_reflns 4369
_refine_ls_number_restraints 0
_refine_ls_restrained_S_all 1.037
_refine_ls_R_factor_all 0.0402
_refine_ls_R_factor_gt 0.0321
_refine_ls_shift/su_max 0.000
_refine_ls_shift/su_mean 0.000
_refine_ls_structure_factor_coef Fsqd
_refine_ls_weighting_details 'calc w=1/[\s^2^(Fo^2^)+(0.0433P)^2^+0.1897P] where P=(Fo^2^+2Fc^2^)/3'
_refine_ls_weighting_scheme calc
_refine_ls_wR_factor_gt 0.0821
_refine_ls_wR_factor_ref 0.0850
_reflns_number_gt 3711
_reflns_number_total 4369
_reflns_threshold_expression >2sigma(I)
_cod_data_source_file ic050080dsi20050119_032607_3.cif
_cod_data_source_block compound-3_zam75
_cod_original_cell_volume 851.38(9)
_cod_database_code 4309175

loop_
_symmetry_equiv_pos_as_xyz
'x, y, z'
'-x, -y, -z'

loop_
_atom_site_label
_atom_site_type_symbol
_atom_site_fract_x
_atom_site_fract_y
_atom_site_fract_z
_atom_site_U_iso_or_equiv
_atom_site_adp_type
_atom_site_occupancy
_atom_site_symmetry_multiplicity
_atom_site_calc_flag
_atom_site_refinement_flags
_atom_site_disorder_assembly
_atom_site_disorder_group
Cu1 Cu 0.0000 0.5000 0.0000 0.02329(9) Uani 1 2 d S . .
O1 O 0.23885(14) 0.43505(14) 0.03957(11) 0.0338(3) Uani 1 1 d . . .
O2 O 0.46466(16) 0.55355(17) 0.20355(12) 0.0428(3) Uani 1 1 d . . .
O3 O 0.41674(18) 0.33916(16) 0.05192(15) 0.0510(4) Uani 1 1 d . . .
N1 N 0.18551(16) 0.73738(16) 0.05276(11) 0.0245(3) Uani 1 1 d . . .
N3 N -0.01092(16) 0.55005(15) 0.17607(11) 0.0239(3) Uani 1 1 d . . .
N4 N 0.37522(16) 0.44218(17) 0.09912(13) 0.0291(3) Uani 1 1 d . . .
C1 C 0.1332(2) 0.8411(2) 0.03856(14) 0.0281(3) Uani 1 1 d . . .
H1 H 0.0102 0.8011 0.0031 0.034 Uiso 1 1 calc R . .
C2 C 0.2512(2) 1.0035(2) 0.07349(15) 0.0314(3) Uani 1 1 d . . .
H2 H 0.2100 1.0725 0.0599 0.038 Uiso 1 1 calc R . .
C3 C 0.4296(2) 1.0643(2) 0.12831(15) 0.0298(3) Uani 1 1 d . . .
H3 H 0.5125 1.1760 0.1543 0.036 Uiso 1 1 calc R . .
C4 C 0.4861(2) 0.95922(19) 0.14488(14) 0.0266(3) Uani 1 1 d . . .
C5 C 0.35979(19) 0.79616(19) 0.10439(14) 0.0261(3) Uani 1 1 d . . .
H5 H 0.3983 0.7237 0.1136 0.031 Uiso 1 1 calc R . .
C6 C 0.6693(2) 1.0128(2) 0.20002(15) 0.0305(3) Uani 1 1 d . . .
C7 C 0.8213(2) 1.0529(2) 0.24180(15) 0.0312(3) Uani 1 1 d . . .
C8 C 1.0042(2) 1.10222(19) 0.29388(14) 0.0291(3) Uani 1 1 d . . .
C9 C 1.0471(2) 1.0096(2) 0.34494(18) 0.0399(4) Uani 1 1 d . . .
H9 H 0.9553 0.9110 0.3413 0.048 Uiso 1 1 calc R . .
C10 C 1.2231(2) 1.0613(2) 0.40075(18) 0.0403(4) Uani 1 1 d . . .
H10 H 1.2512 0.9984 0.4359 0.048 Uiso 1 1 calc R . .
C11 C 1.3596(2) 1.2053(2) 0.40576(14) 0.0301(3) Uani 1 1 d . . .
C12 C 1.3172(2) 1.2966(2) 0.35364(15) 0.0295(3) Uani 1 1 d . . .
H12 H 1.4092 1.3944 0.3562 0.035 Uiso 1 1 calc R . .
C13 C 1.1409(2) 1.2449(2) 0.29807(15) 0.0292(3) Uani 1 1 d . . .
H13 H 1.1130 1.3074 0.2624 0.035 Uiso 1 1 calc R . .
C14 C 0.4588(2) 0.7406(2) 0.53231(14) 0.0315(3) Uani 1 1 d . . .
C15 C 0.3110(2) 0.6974(2) 0.47590(14) 0.0297(3) Uani 1 1 d . . .
C16 C 0.13659(19) 0.60307(18) 0.26594(14) 0.0251(3) Uani 1 1 d . . .
H16 H 0.2410 0.6145 0.2437 0.030 Uiso 1 1 calc R . .
C17 C 0.14403(19) 0.64201(18) 0.38985(14) 0.0252(3) Uani 1 1 d . . .
C18 C -0.0099(2) 0.6249(2) 0.42209(15) 0.0311(3) Uani 1 1 d . . .
H18 H -0.0105 0.6494 0.5058 0.037 Uiso 1 1 calc R . .
C19 C -0.1614(2) 0.5715(2) 0.32934(16) 0.0330(4) Uani 1 1 d . . .
H19 H -0.2675 0.5597 0.3491 0.040 Uiso 1 1 calc R . .
C20 C -0.1585(2) 0.5353(2) 0.20824(15) 0.0284(3) Uani 1 1 d . . .
H20 H -0.2634 0.4989 0.1456 0.034 Uiso 1 1 calc R . .

loop_
_atom_site_aniso_label
_atom_site_aniso_U_11
_atom_site_aniso_U_22
_atom_site_aniso_U_33
_atom_site_aniso_U_23
_atom_site_aniso_U_13
_atom_site_aniso_U_12
Cu1 0.01917(13) 0.02551(15) 0.02100(13) 0.00826(10) 0.00261(9) 0.00931(10)
O1 0.0233(5) 0.0399(7) 0.0400(7) 0.0159(5) 0.0047(5) 0.0186(5)
O2 0.0336(6) 0.0583(9) 0.0346(7) 0.0144(6) 0.0036(5) 0.0259(6)
O3 0.0386(7) 0.0368(7) 0.0799(11) 0.0184(7) 0.0111(7) 0.0258(6)
N1 0.0212(6) 0.0278(6) 0.0216(6) 0.0087(5) 0.0046(5) 0.0110(5)
N3 0.0211(6) 0.0262(6) 0.0231(6) 0.0094(5) 0.0044(5) 0.0116(5)
N4 0.0210(6) 0.0331(7) 0.0419(8) 0.0232(6) 0.0127(6) 0.0142(6)
C1 0.0252(7) 0.0321(8) 0.0262(7) 0.0112(6) 0.0045(6) 0.0150(6)
C2 0.0335(8) 0.0314(8) 0.0325(8) 0.0132(7) 0.0086(7) 0.0190(7)
C3 0.0296(8) 0.0254(8) 0.0291(8) 0.0087(6) 0.0092(6) 0.0109(6)
C4 0.0228(7) 0.0296(8) 0.0226(7) 0.0081(6) 0.0065(6) 0.0109(6)
C5 0.0245(7) 0.0289(8) 0.0256(7) 0.0109(6) 0.0071(6) 0.0141(6)
C6 0.0271(8) 0.0276(8) 0.0301(8) 0.0088(6) 0.0068(6) 0.0106(6)
C7 0.0266(8) 0.0295(8) 0.0304(8) 0.0083(6) 0.0065(6) 0.0112(6)
C8 0.0241(7) 0.0301(8) 0.0256(7) 0.0062(6) 0.0041(6) 0.0116(6)
C9 0.0291(8) 0.0353(10) 0.0495(11) 0.0214(8) 0.0062(8) 0.0098(7)
C10 0.0357(9) 0.0411(10) 0.0453(10) 0.0238(8) 0.0048(8) 0.0177(8)
C11 0.0269(7) 0.0351(9) 0.0232(7) 0.0084(6) 0.0036(6) 0.0146(7)
C12 0.0249(7) 0.0287(8) 0.0285(8) 0.0093(6) 0.0061(6) 0.0100(6)
C13 0.0276(7) 0.0297(8) 0.0293(8) 0.0111(6) 0.0068(6) 0.0145(6)
C14 0.0319(8) 0.0374(9) 0.0232(7) 0.0104(7) 0.0060(6) 0.0174(7)
C15 0.0307(8) 0.0341(9) 0.0227(7) 0.0099(6) 0.0061(6) 0.0164(7)
C16 0.0207(7) 0.0270(8) 0.0251(7) 0.0092(6) 0.0052(6) 0.0112(6)
C17 0.0242(7) 0.0259(7) 0.0242(7) 0.0096(6) 0.0044(6) 0.0125(6)
C18 0.0314(8) 0.0394(9) 0.0259(8) 0.0138(7) 0.0112(6) 0.0193(7)
C19 0.0250(8) 0.0436(10) 0.0353(9) 0.0177(8) 0.0125(7) 0.0191(7)
C20 0.0204(7) 0.0343(8) 0.0305(8) 0.0140(7) 0.0051(6) 0.0136(6)

loop_
_atom_type_symbol
_atom_type_description
_atom_type_scat_dispersion_real
_atom_type_scat_dispersion_imag
_atom_type_scat_source
C C 0.0033 0.0016 'International Tables Vol C Tables 4.2.6.8 and 6.1.1.4'
Cu Cu 0.3201 1.2651 'International Tables Vol C Tables 4.2.6.8 and 6.1.1.4'
N N 0.0061 0.0033 'International Tables Vol C Tables 4.2.6.8 and 6.1.1.4'
O O 0.0106 0.0060 'International Tables Vol C Tables 4.2.6.8 and 6.1.1.4'
H H 0.0000 0.0000 'International Tables Vol C Tables 4.2.6.8 and 6.1.1.4'

loop_
_geom_angle_atom_site_label_1
_geom_angle_atom_site_label_2
_geom_angle_atom_site_label_3
_geom_angle
_geom_angle_site_symmetry_1
_geom_angle_site_symmetry_3
_geom_angle_publ_flag
N3 Cu1 N3 180.00(8) . 2_565 ?
N3 Cu1 N1 89.28(5) . . ?
N3 Cu1 N1 90.72(5) 2_565 . ?
N3 Cu1 N1 90.72(5) . 2_565 ?
N3 Cu1 N1 89.28(5) 2_565 2_565 ?
N1 Cu1 N1 180.00(7) . 2_565 ?
C5 N1 C1 118.02(13) . . ?
C5 N1 Cu1 122.35(10) . . ?
C1 N1 Cu1 119.61(10) . . ?
C16 N3 C20 118.19(13) . . ?
C16 N3 Cu1 118.51(10) . . ?
C20 N3 Cu1 123.29(10) . . ?
O3 N4 O2 121.55(14) . . ?
O3 N4 O1 119.32(14) . . ?
O2 N4 O1 119.14(14) . . ?
N1 C1 C2 122.64(14) . . ?
C3 C2 C1 119.34(15) . . ?
C2 C3 C4 118.85(15) . . ?
C3 C4 C5 118.50(14) . . ?
C3 C4 C6 122.22(14) . . ?
C5 C4 C6 119.28(14) . . ?
N1 C5 C4 122.62(14) . . ?
C7 C6 C4 177.46(18) . . ?
C6 C7 C8 179.18(19) . . ?
C13 C8 C9 119.06(15) . . ?
C13 C8 C7 120.71(15) . . ?
C9 C8 C7 120.20(15) . . ?
C10 C9 C8 120.21(16) . . ?
C9 C10 C11 120.47(16) . . ?
C12 C11 C10 119.39(15) . . ?
C12 C11 C14 121.06(15) . 2_776 ?
C10 C11 C14 119.52(15) . 2_776 ?
C13 C12 C11 120.05(15) . . ?
C12 C13 C8 120.81(15) . . ?
C15 C14 C11 176.57(18) . 2_776 ?
C14 C15 C17 170.20(17) . . ?
N3 C16 C17 123.21(14) . . ?
C16 C17 C18 118.18(13) . . ?
C16 C17 C15 117.12(14) . . ?
C18 C17 C15 124.71(14) . . ?
C19 C18 C17 118.50(15) . . ?
C20 C19 C18 119.97(15) . . ?
N3 C20 C19 121.95(14) . . ?

loop_
_geom_bond_atom_site_label_1
_geom_bond_atom_site_label_2
_geom_bond_distance
_geom_bond_site_symmetry_2
_geom_bond_publ_flag
Cu1 N3 2.0217(13) . ?
Cu1 N3 2.0217(13) 2_565 ?
Cu1 N1 2.0437(13) . ?
Cu1 N1 2.0437(13) 2_565 ?
O1 N4 1.2689(16) . ?
O2 N4 1.2447(19) . ?
O3 N4 1.2356(18) . ?
N1 C5 1.3456(18) . ?
N1 C1 1.348(2) . ?
N3 C16 1.3420(18) . ?
N3 C20 1.3487(19) . ?
C1 C2 1.382(2) . ?
C2 C3 1.381(2) . ?
C3 C4 1.394(2) . ?
C4 C5 1.395(2) . ?
C4 C6 1.435(2) . ?
C6 C7 1.192(2) . ?
C7 C8 1.436(2) . ?
C8 C13 1.392(2) . ?
C8 C9 1.401(2) . ?
C9 C10 1.385(2) . ?
C10 C11 1.397(3) . ?
C11 C12 1.394(2) . ?
C11 C14 1.440(2) 2_776 ?
C12 C13 1.386(2) . ?
C14 C15 1.194(2) . ?
C14 C11 1.440(2) 2_776 ?
C15 C17 1.436(2) . ?
C16 C17 1.388(2) . ?
C17 C18 1.397(2) . ?
C18 C19 1.384(2) . ?
C19 C20 1.379(2) . ?
